data_2225249
loop_
_publ_author_name
'Chiniforoshan, Hossein'
'Shirinfar, Bahare'
'Jalilpour, Soghra'
'Khavasi, Hamid Reza'

_publ_section_title
<i>catena</i>-Poly[[(dimethylformamide-\k<i>O</i>)cobalt(II)]-bis[\m-(4-nitrophenyl)cyanamido]-\k^2^<i>N</i>^1^:<i>N</i>^3^;\k^2^<i>N</i>^3^:<i>N</i>^1^]
_journal_coeditor_code HB5302
_journal_issue 3
_journal_name_full 'Acta Crystallographica Section E'
_journal_page_first m331
_journal_paper_doi 10.1107/S160053681000557X
_journal_volume 66
_journal_year 2010
_chemical_formula_iupac '[Co (C7 H4 N3 O2)2 (C3 H7 N O)]'
_chemical_formula_moiety 'C17 H15 Co N7 O5'
_chemical_formula_sum 'C17 H15 Co N7 O5'
_chemical_formula_weight 456.29
_chemical_name_systematic
;
<i>catena</i>-Poly[[(dimethylformamide-\k<i>O</i>)cobalt(II)]-bis[\m-(4-
nitrophenyl)cyanamido]-
\k^2^<i>N</i>^1^:<i>N</i>^3^;\k^2^<i>N</i>^3^:<i>N</i>^1^]
;
_space_group_IT_number 14
_symmetry_cell_setting monoclinic
_symmetry_space_group_name_Hall '-P 2ybc'
_symmetry_space_group_name_H-M 'P 1 21/c 1'
_atom_sites_solution_hydrogens geom
_atom_sites_solution_primary direct
_atom_sites_solution_secondary difmap
_audit_creation_method SHELXL-97
_cell_angle_alpha 90.00
_cell_angle_beta 100.151(6)
_cell_angle_gamma 90.00
_cell_formula_units_Z 4
_cell_length_a 21.8692(16)
_cell_length_b 8.8517(6)
_cell_length_c 9.9827(8)
_cell_measurement_reflns_used 987
_cell_measurement_temperature 120(2)
_cell_measurement_theta_max 29.3
_cell_measurement_theta_min 1.89
_cell_volume 1902.2(2)
_computing_cell_refinement 'X-AREA (Stoe & Cie, 2005)'
_computing_data_collection 'X-AREA (Stoe & Cie, 2005)'
_computing_data_reduction 'X-AREA (Stoe & Cie, 2005)'
_computing_molecular_graphics 'ORTEP-3 (Farrugia, 1997)'
_computing_publication_material 'WinGX (Farrugia, 1999)'
_computing_structure_refinement 'SHELXL97 (Sheldrick, 2008)'
_computing_structure_solution 'SHELXS97 (Sheldrick, 2008)'
_diffrn_ambient_temperature 120(2)
_diffrn_measured_fraction_theta_full 0.987
_diffrn_measured_fraction_theta_max 0.987
_diffrn_measurement_device_type 'STOE IPDS II'
_diffrn_measurement_method 'rotation method'
_diffrn_radiation_monochromator graphite
_diffrn_radiation_source 'fine-focus sealed tube'
_diffrn_radiation_type MoK\a
_diffrn_radiation_wavelength 0.71073
_diffrn_reflns_av_R_equivalents 0.0744
_diffrn_reflns_av_sigmaI/netI 0.0411
_diffrn_reflns_limit_h_max 30
_diffrn_reflns_limit_h_min -30
_diffrn_reflns_limit_k_max 12
_diffrn_reflns_limit_k_min -12
_diffrn_reflns_limit_l_max 13
_diffrn_reflns_limit_l_min -13
_diffrn_reflns_number 22258
_diffrn_reflns_theta_full 29.30
_diffrn_reflns_theta_max 29.30
_diffrn_reflns_theta_min 1.89
_diffrn_standards_number 0
_exptl_absorpt_coefficient_mu 0.949
_exptl_absorpt_correction_T_max 0.800
_exptl_absorpt_correction_T_min 0.740
_exptl_absorpt_correction_type numerical
_exptl_absorpt_process_details
;
[optical; XRED and XSHAPE (Stoe & Cie, 2005)]
;
_exptl_crystal_colour violet
_exptl_crystal_density_diffrn 1.593
_exptl_crystal_density_method 'not measured'
_exptl_crystal_description needle
_exptl_crystal_F_000 932
_exptl_crystal_size_max 0.3
_exptl_crystal_size_mid 0.12
_exptl_crystal_size_min 0.1
_refine_diff_density_max 0.353
_refine_diff_density_min -0.695
_refine_ls_extinction_method none
_refine_ls_goodness_of_fit_ref 1.195
_refine_ls_hydrogen_treatment constr
_refine_ls_matrix_type full
_refine_ls_number_parameters 273
_refine_ls_number_reflns 5131
_refine_ls_number_restraints 0
_refine_ls_restrained_S_all 1.195
_refine_ls_R_factor_all 0.0696
_refine_ls_R_factor_gt 0.0516
_refine_ls_shift/su_max 0.023
_refine_ls_shift/su_mean 0.002
_refine_ls_structure_factor_coef Fsqd
_refine_ls_weighting_details 'calc w=1/[\s^2^(Fo^2^)+(0.0287P)^2^+1.1087P] where P=(Fo^2^+2Fc^2^)/3'
_refine_ls_weighting_scheme calc
_refine_ls_wR_factor_gt 0.0979
_refine_ls_wR_factor_ref 0.1039
_reflns_number_gt 4161
_reflns_number_total 5131
_reflns_threshold_expression I>2\s(I)
_cod_data_source_file hb5302.cif
_cod_data_source_block I
_cod_depositor_comments
;
The following automatic conversions were performed:
'_exptl_absorpt_correction_type' value 'Numerical' changed to 'numerical'
according to '/home/saulius/struct/CIF-dictionaries/cif_core.dic'
dictionary named 'cif_core.dic' version 2.4.1 from 2010-06-29.

Automatic conversion script
Id: cif_fix_enum 1527 2010-12-29 10:47:43Z saulius 

The following automatic conversions were performed:

'_exptl_absorpt_correction_type' value 'Numerical' changed to
'numerical' according to
/home/saulius/struct/CIF-dictionaries/cif_core.dic dictionary named
'cif_core.dic' version 2.4.1 from 2010-06-29.

Automatic conversion script
Id: cif_fix_values 1715 2011-07-08 13:25:40Z adriana 
;
_cod_original_sg_symbol_H-M 'P 21/c'
_cod_database_code 2225249
_cod_database_fobs_code 2225249

loop_
_symmetry_equiv_pos_as_xyz
'x, y, z'
'-x, y+1/2, -z+1/2'
'-x, -y, -z'
'x, -y-1/2, z-1/2'

loop_
_atom_site_type_symbol
_atom_site_label
_atom_site_fract_x
_atom_site_fract_y
_atom_site_fract_z
_atom_site_U_iso_or_equiv
_atom_site_adp_type
_atom_site_calc_flag
_atom_site_refinement_flags
_atom_site_occupancy
_atom_site_disorder_assembly
_atom_site_disorder_group
C C1 0.40669(12) 0.4544(3) 0.2890(2) 0.0367(5) Uani d . 1 . .
H H1 0.3765 0.5107 0.2332 0.044 Uiso calc R 1 . .
C C2 0.46736(13) 0.4600(3) 0.2693(3) 0.0418(6) Uani d . 1 . .
H H2 0.4782 0.5200 0.2007 0.050 Uiso calc R 1 . .
C C3 0.51209(12) 0.3757(3) 0.3524(3) 0.0411(6) Uani d . 1 . .
C C4 0.49727(12) 0.2877(3) 0.4559(3) 0.0432(6) Uani d . 1 . .
H H4 0.5279 0.2326 0.5116 0.052 Uiso calc R 1 . .
C C5 0.43659(12) 0.2821(3) 0.4759(2) 0.0392(6) Uani d . 1 . .
H H5 0.4264 0.2228 0.5457 0.047 Uiso calc R 1 . .
C C6 0.39001(10) 0.3643(3) 0.3927(2) 0.0299(4) Uani d . 1 . .
C C7 0.31504(10) 0.2978(3) 0.5177(2) 0.0295(4) Uani d . 1 . .
C C8 0.08686(12) 0.0534(3) 0.6636(2) 0.0391(6) Uani d . 1 . .
H H8 0.1158 -0.0163 0.7060 0.047 Uiso calc R 1 . .
C C9 0.02663(13) 0.0479(4) 0.6859(3) 0.0455(7) Uani d . 1 . .
H H9 0.0145 -0.0259 0.7420 0.055 Uiso calc R 1 . .
C C10 -0.01572(12) 0.1535(4) 0.6238(3) 0.0457(7) Uani d . 1 . .
C C11 0.00043(13) 0.2613(4) 0.5372(3) 0.0479(7) Uani d . 1 . .
H H11 -0.0289 0.3300 0.4948 0.057 Uiso calc R 1 . .
C C12 0.06063(13) 0.2663(3) 0.5141(3) 0.0421(6) Uani d . 1 . .
H H12 0.0720 0.3388 0.4557 0.051 Uiso calc R 1 . .
C C13 0.10495(11) 0.1630(3) 0.5777(2) 0.0320(5) Uani d . 1 . .
C C14 0.17962(11) 0.2310(3) 0.4517(2) 0.0329(5) Uani d . 1 . .
C C15 0.26634(13) -0.1792(3) 0.7963(3) 0.0404(6) Uani d . 1 . .
H H15 0.2886 -0.1460 0.8791 0.049 Uiso calc R 1 . .
C C16 0.22430(18) -0.3852(4) 0.6534(3) 0.0590(8) Uani d . 1 . .
H H16A 0.2522 -0.4419 0.6084 0.071 Uiso calc R 1 . .
H H16B 0.2065 -0.3041 0.5956 0.071 Uiso calc R 1 . .
H H16C 0.1918 -0.4503 0.6726 0.071 Uiso calc R 1 . .
C C17 0.28133(19) -0.4310(4) 0.8862(4) 0.0623(9) Uani d . 1 . .
H H17A 0.2471 -0.4804 0.9163 0.075 Uiso calc R 1 . .
H H17B 0.3056 -0.3781 0.9612 0.075 Uiso calc R 1 . .
H H17C 0.3068 -0.5050 0.8522 0.075 Uiso calc R 1 . .
Co Co1 0.246533(14) 0.14018(3) 0.72734(3) 0.02718(9) Uani d . 1 . .
N N1 0.57585(12) 0.3801(4) 0.3298(3) 0.0590(7) Uani d . 1 . .
N N2 0.32762(9) 0.3587(2) 0.40707(17) 0.0315(4) Uani d . 1 . .
N N3 0.29935(9) 0.2463(2) 0.61327(19) 0.0341(4) Uani d . 1 . .
N N4 -0.07929(13) 0.1482(4) 0.6502(3) 0.0655(8) Uani d . 1 . .
N N5 0.16710(9) 0.1668(2) 0.56040(18) 0.0331(4) Uani d . 1 . .
N N6 0.19618(10) 0.2829(3) 0.3580(2) 0.0429(5) Uani d . 1 . .
N N7 0.25790(11) -0.3243(2) 0.7787(2) 0.0417(5) Uani d . 1 . .
O O1 0.61519(11) 0.3055(4) 0.4033(3) 0.0845(9) Uani d . 1 . .
O O2 0.58758(13) 0.4571(5) 0.2362(4) 0.1081(12) Uani d . 1 . .
O O3 -0.11534(13) 0.2481(5) 0.6018(3) 0.0965(11) Uani d . 1 . .
O O4 -0.09355(14) 0.0446(5) 0.7210(3) 0.1003(11) Uani d . 1 . .
O O5 0.24632(10) -0.0826(2) 0.70889(18) 0.0443(4) Uani d . 1 . .

loop_
_atom_site_aniso_label
_atom_site_aniso_U_11
_atom_site_aniso_U_22
_atom_site_aniso_U_33
_atom_site_aniso_U_12
_atom_site_aniso_U_13
_atom_site_aniso_U_23
C1 0.0355(12) 0.0426(14) 0.0319(12) -0.0053(11) 0.0057(9) 0.0042(10)
C2 0.0403(14) 0.0475(15) 0.0397(14) -0.0138(12) 0.0128(11) -0.0023(11)
C3 0.0308(12) 0.0495(15) 0.0439(14) -0.0093(11) 0.0090(10) -0.0164(12)
C4 0.0332(13) 0.0552(17) 0.0398(14) 0.0041(12) 0.0024(10) -0.0030(12)
C5 0.0384(13) 0.0484(15) 0.0308(12) 0.0026(11) 0.0063(10) 0.0051(11)
C6 0.0299(10) 0.0337(11) 0.0258(10) -0.0057(10) 0.0040(8) -0.0036(9)
C7 0.0275(10) 0.0345(11) 0.0253(10) -0.0014(9) 0.0014(8) -0.0020(9)
C8 0.0400(14) 0.0454(15) 0.0327(12) -0.0077(11) 0.0083(10) 0.0024(10)
C9 0.0438(15) 0.0599(18) 0.0349(13) -0.0200(13) 0.0126(11) -0.0042(12)
C10 0.0331(12) 0.071(2) 0.0344(12) -0.0112(13) 0.0104(10) -0.0166(13)
C11 0.0357(14) 0.067(2) 0.0403(14) 0.0050(13) 0.0050(11) -0.0051(13)
C12 0.0382(14) 0.0554(17) 0.0331(13) -0.0019(12) 0.0073(10) 0.0057(11)
C13 0.0306(11) 0.0429(14) 0.0223(10) -0.0048(10) 0.0038(8) -0.0019(9)
C14 0.0255(11) 0.0475(14) 0.0250(11) -0.0020(10) 0.0021(8) 0.0006(9)
C15 0.0488(15) 0.0371(13) 0.0353(13) -0.0011(11) 0.0070(11) -0.0001(9)
C16 0.068(2) 0.0443(17) 0.065(2) -0.0063(15) 0.0124(16) -0.0074(14)
C17 0.081(3) 0.0446(17) 0.063(2) -0.0005(17) 0.0191(18) 0.0159(15)
Co1 0.03239(15) 0.02822(15) 0.02268(13) 0.00103(14) 0.00971(10) 0.00032(12)
N1 0.0367(13) 0.077(2) 0.0663(17) -0.0085(13) 0.0166(12) -0.0189(15)
N2 0.0314(9) 0.0402(10) 0.0232(8) -0.0030(9) 0.0053(7) 0.0037(8)
N3 0.0279(10) 0.0477(12) 0.0263(9) -0.0028(8) 0.0037(7) 0.0051(8)
N4 0.0382(14) 0.108(3) 0.0527(15) -0.0140(17) 0.0163(12) -0.0224(17)
N5 0.0303(9) 0.0470(12) 0.0226(9) -0.0016(8) 0.0062(7) 0.0051(8)
N6 0.0295(10) 0.0722(16) 0.0268(10) -0.0046(10) 0.0046(8) 0.0128(10)
N7 0.0458(12) 0.0328(11) 0.0499(12) -0.0012(10) 0.0180(10) 0.0008(9)
O1 0.0370(12) 0.122(3) 0.094(2) 0.0105(15) 0.0106(13) -0.0062(18)
O2 0.0537(17) 0.154(3) 0.128(3) -0.0070(18) 0.0467(18) 0.039(2)
O3 0.0409(14) 0.154(3) 0.097(2) 0.0129(17) 0.0192(14) -0.003(2)
O4 0.0613(17) 0.146(3) 0.105(2) -0.0246(19) 0.0463(16) 0.010(2)
O5 0.0588(12) 0.0305(8) 0.0408(10) 0.0021(8) 0.0012(9) 0.0004(7)

loop_
_atom_type_symbol
_atom_type_description
_atom_type_scat_dispersion_real
_atom_type_scat_dispersion_imag
_atom_type_scat_source
C C 0.0033 0.0016 'International Tables Vol C Tables 4.2.6.8 and 6.1.1.4'
H H 0.0000 0.0000 'International Tables Vol C Tables 4.2.6.8 and 6.1.1.4'
Co Co 0.3494 0.9721 'International Tables Vol C Tables 4.2.6.8 and 6.1.1.4'
N N 0.0061 0.0033 'International Tables Vol C Tables 4.2.6.8 and 6.1.1.4'
O O 0.0106 0.0060 'International Tables Vol C Tables 4.2.6.8 and 6.1.1.4'

loop_
_geom_angle_atom_site_label_1
_geom_angle_atom_site_label_2
_geom_angle_atom_site_label_3
_geom_angle_site_symmetry_1
_geom_angle_site_symmetry_3
_geom_angle
_geom_angle_publ_flag
C2 C1 C6 . . 120.5(2) ?
C2 C1 H1 . . 119.7 ?
C6 C1 H1 . . 119.7 ?
C1 C2 C3 . . 119.5(2) ?
C1 C2 H2 . . 120.3 ?
C3 C2 H2 . . 120.3 ?
C4 C3 C2 . . 121.3(2) ?
C4 C3 N1 . . 119.4(3) ?
C2 C3 N1 . . 119.2(3) ?
C3 C4 C5 . . 119.3(3) ?
C3 C4 H4 . . 120.3 ?
C5 C4 H4 . . 120.3 ?
C4 C5 C6 . . 120.9(2) ?
C4 C5 H5 . . 119.5 ?
C6 C5 H5 . . 119.5 ?
N2 C6 C5 . . 122.8(2) ?
N2 C6 C1 . . 118.7(2) ?
C5 C6 C1 . . 118.4(2) ?
N3 C7 N2 . . 175.0(2) ?
C9 C8 C13 . . 120.4(3) ?
C9 C8 H8 . . 119.8 ?
C13 C8 H8 . . 119.8 ?
C8 C9 C10 . . 119.3(3) ?
C8 C9 H9 . . 120.4 ?
C10 C9 H9 . . 120.4 ?
C11 C10 C9 . . 121.7(2) ?
C11 C10 N4 . . 119.6(3) ?
C9 C10 N4 . . 118.7(3) ?
C10 C11 C12 . . 119.1(3) ?
C10 C11 H11 . . 120.4 ?
C12 C11 H11 . . 120.4 ?
C11 C12 C13 . . 120.6(3) ?
C11 C12 H12 . . 119.7 ?
C13 C12 H12 . . 119.7 ?
C8 C13 C12 . . 118.9(2) ?
C8 C13 N5 . . 118.6(2) ?
C12 C13 N5 . . 122.5(2) ?
N6 C14 N5 . . 173.8(3) ?
O5 C15 N7 . . 123.9(3) ?
O5 C15 H15 . . 118.0 ?
N7 C15 H15 . . 118.0 ?
N7 C16 H16A . . 109.5 ?
N7 C16 H16B . . 109.5 ?
H16A C16 H16B . . 109.5 ?
N7 C16 H16C . . 109.5 ?
H16A C16 H16C . . 109.5 ?
H16B C16 H16C . . 109.5 ?
N7 C17 H17A . . 109.5 ?
N7 C17 H17B . . 109.5 ?
H17A C17 H17B . . 109.5 ?
N7 C17 H17C . . 109.5 ?
H17A C17 H17C . . 109.5 ?
H17B C17 H17C . . 109.5 ?
N6 Co1 O5 4_566 . 114.40(10) ?
N6 Co1 N3 4_566 . 131.52(10) ?
O5 Co1 N3 . . 114.07(9) ?
N6 Co1 N5 4_566 . 90.32(8) ?
O5 Co1 N5 . . 92.72(8) ?
N3 Co1 N5 . . 88.66(8) ?
N6 Co1 N2 4_566 4_566 85.75(8) ?
O5 Co1 N2 . 4_566 93.78(8) ?
N3 Co1 N2 . 4_566 89.94(8) ?
N5 Co1 N2 . 4_566 173.35(8) ?
O2 N1 O1 . . 122.8(3) ?
O2 N1 C3 . . 118.1(3) ?
O1 N1 C3 . . 119.1(3) ?
C7 N2 C6 . . 117.25(19) ?
C7 N2 Co1 . 4_565 114.63(15) ?
C6 N2 Co1 . 4_565 123.69(13) ?
C7 N3 Co1 . . 159.71(19) ?
O3 N4 O4 . . 123.6(3) ?
O3 N4 C10 . . 118.2(3) ?
O4 N4 C10 . . 118.2(3) ?
C14 N5 C13 . . 117.8(2) ?
C14 N5 Co1 . . 115.24(16) ?
C13 N5 Co1 . . 123.95(14) ?
C14 N6 Co1 . 4_565 164.6(2) ?
C15 N7 C16 . . 121.6(3) ?
C15 N7 C17 . . 121.1(3) ?
C16 N7 C17 . . 117.3(3) ?
C15 O5 Co1 . . 128.61(18) ?

loop_
_geom_bond_atom_site_label_1
_geom_bond_atom_site_label_2
_geom_bond_site_symmetry_2
_geom_bond_distance
_geom_bond_publ_flag
C1 C2 . 1.376(4) ?
C1 C6 . 1.405(3) ?
C1 H1 . 0.9300 ?
C2 C3 . 1.385(4) ?
C2 H2 . 0.9300 ?
C3 C4 . 1.377(4) ?
C3 N1 . 1.452(3) ?
C4 C5 . 1.377(4) ?
C4 H4 . 0.9300 ?
C5 C6 . 1.400(3) ?
C5 H5 . 0.9300 ?
C6 N2 . 1.398(3) ?
C7 N3 . 1.162(3) ?
C7 N2 . 1.301(3) ?
C8 C9 . 1.375(4) ?
C8 C13 . 1.397(3) ?
C8 H8 . 0.9300 ?
C9 C10 . 1.383(4) ?
C9 H9 . 0.9300 ?
C10 C11 . 1.375(4) ?
C10 N4 . 1.461(3) ?
C11 C12 . 1.377(4) ?
C11 H11 . 0.9300 ?
C12 C13 . 1.400(4) ?
C12 H12 . 0.9300 ?
C13 N5 . 1.400(3) ?
C14 N6 . 1.157(3) ?
C14 N5 . 1.296(3) ?
C15 O5 . 1.245(3) ?
C15 N7 . 1.305(3) ?
C15 H15 . 0.9300 ?
C16 N7 . 1.440(4) ?
C16 H16A . 0.9600 ?
C16 H16B . 0.9600 ?
C16 H16C . 0.9600 ?
C17 N7 . 1.453(4) ?
C17 H17A . 0.9600 ?
C17 H17B . 0.9600 ?
C17 H17C . 0.9600 ?
Co1 O5 . 1.9807(19) y
Co1 N3 . 1.994(2) y
Co1 N5 . 2.198(2) y
Co1 N6 4_566 1.971(2) y
Co1 N2 4_566 2.2896(19) y
N1 O2 . 1.220(4) ?
N1 O1 . 1.222(4) ?
N2 Co1 4_565 2.2896(19) ?
N4 O3 . 1.226(5) ?
N4 O4 . 1.231(4) ?
N6 Co1 4_565 1.971(2) ?

loop_
_geom_torsion_atom_site_label_1
_geom_torsion_atom_site_label_2
_geom_torsion_atom_site_label_3
_geom_torsion_atom_site_label_4
_geom_torsion_site_symmetry_1
_geom_torsion_site_symmetry_2
_geom_torsion_site_symmetry_3
_geom_torsion_site_symmetry_4
_geom_torsion
_geom_torsion_publ_flag
C6 C1 C2 C3 . . . . 0.2(4) ?
C1 C2 C3 C4 . . . . -0.9(4) ?
C1 C2 C3 N1 . . . . 179.0(2) ?
C2 C3 C4 C5 . . . . 0.8(4) ?
N1 C3 C4 C5 . . . . -179.1(3) ?
C3 C4 C5 C6 . . . . 0.0(4) ?
C4 C5 C6 N2 . . . . 178.2(2) ?
C4 C5 C6 C1 . . . . -0.7(4) ?
C2 C1 C6 N2 . . . . -178.4(2) ?
C2 C1 C6 C5 . . . . 0.7(4) ?
C13 C8 C9 C10 . . . . -0.9(4) ?
C8 C9 C10 C11 . . . . 1.9(4) ?
C8 C9 C10 N4 . . . . -178.9(3) ?
C9 C10 C11 C12 . . . . -1.4(4) ?
N4 C10 C11 C12 . . . . 179.4(3) ?
C10 C11 C12 C13 . . . . 0.0(4) ?
C9 C8 C13 C12 . . . . -0.5(4) ?
C9 C8 C13 N5 . . . . 178.5(2) ?
C11 C12 C13 C8 . . . . 0.9(4) ?
C11 C12 C13 N5 . . . . -178.0(2) ?
C4 C3 N1 O2 . . . . 178.9(3) ?
C2 C3 N1 O2 . . . . -1.0(5) ?
C4 C3 N1 O1 . . . . -0.1(4) ?
C2 C3 N1 O1 . . . . -180.0(3) ?
C5 C6 N2 C7 . . . . 13.3(4) ?
C1 C6 N2 C7 . . . . -167.7(2) ?
C5 C6 N2 Co1 . . . 4_565 -141.7(2) ?
C1 C6 N2 Co1 . . . 4_565 37.3(3) ?
N6 Co1 N3 C7 4_566 . . . -104.7(6) ?
O5 Co1 N3 C7 . . . . 76.9(6) ?
N5 Co1 N3 C7 . . . . -15.5(6) ?
N2 Co1 N3 C7 4_566 . . . 171.0(6) ?
C11 C10 N4 O3 . . . . -5.4(4) ?
C9 C10 N4 O3 . . . . 175.4(3) ?
C11 C10 N4 O4 . . . . 175.3(3) ?
C9 C10 N4 O4 . . . . -3.9(4) ?
C8 C13 N5 C14 . . . . 157.8(2) ?
C12 C13 N5 C14 . . . . -23.2(4) ?
C8 C13 N5 Co1 . . . . -42.7(3) ?
C12 C13 N5 Co1 . . . . 136.2(2) ?
N6 Co1 N5 C14 4_566 . . . 133.7(2) ?
O5 Co1 N5 C14 . . . . -111.83(19) ?
N3 Co1 N5 C14 . . . . 2.21(19) ?
N6 Co1 N5 C13 4_566 . . . -26.2(2) ?
O5 Co1 N5 C13 . . . . 88.3(2) ?
N3 Co1 N5 C13 . . . . -157.7(2) ?
O5 C15 N7 C16 . . . . 0.4(4) ?
O5 C15 N7 C17 . . . . -178.6(3) ?
N7 C15 O5 Co1 . . . . 172.1(2) ?
N6 Co1 O5 C15 4_566 . . . -63.6(3) ?
N3 Co1 O5 C15 . . . . 115.0(2) ?
N5 Co1 O5 C15 . . . . -155.2(2) ?
N2 Co1 O5 C15 4_566 . . . 23.4(3) ?
